data_7114828
loop_
_publ_author_name
'Choudhury, Amitava'
'Krishnamoorthy, Jayaraman'
'Rao, C. N. R.'

_publ_section_title
;
 An approach to the synthesis of organically templated open-framework
 metal sulfates by the amine--sulfate route
;
_journal_issue 24
_journal_name_full 'Chemical Communications'
_journal_page_first 2610
_journal_paper_doi 10.1039/b107820h
_journal_year 2001
_chemical_formula_sum 'C8 H15 Cd1.5 Cl5 N4 O6 S'
_chemical_formula_weight 641.15
_chemical_name_systematic
; 
? 
;
_space_group_IT_number 11
_symmetry_cell_setting monoclinic
_symmetry_space_group_name_Hall '-P 2yb'
_symmetry_space_group_name_H-M 'P 1 21/m 1'
_atom_sites_solution_hydrogens geom
_atom_sites_solution_primary direct
_atom_sites_solution_secondary difmap
_audit_creation_method SHELXL
_cell_angle_alpha 90.00
_cell_angle_beta 94.58(2)
_cell_angle_gamma 90.00
_cell_formula_units_Z 4
_cell_length_a 12.578(2)
_cell_length_b 13.093(4)
_cell_length_c 13.006(3)
_cell_measurement_temperature 293(2)
_cell_volume 2135.0(9)
_computing_structure_refinement 'SHELXL-93 (Sheldrick, 1993)'
_computing_structure_solution 'SHELXS-86 (Sheldrick, 1990)'
_diffrn_ambient_temperature 293(2)
_diffrn_radiation_monochromator graphite
_diffrn_radiation_source 'fine-focus sealed tube'
_diffrn_radiation_type MoK\a
_diffrn_radiation_wavelength 0.71073
_diffrn_reflns_av_R_equivalents 0.0517
_diffrn_reflns_av_sigmaI/netI 0.0613
_diffrn_reflns_limit_h_max 12
_diffrn_reflns_limit_h_min -13
_diffrn_reflns_limit_k_max 14
_diffrn_reflns_limit_k_min -9
_diffrn_reflns_limit_l_max 12
_diffrn_reflns_limit_l_min -14
_diffrn_reflns_number 8916
_diffrn_reflns_theta_max 23.28
_diffrn_reflns_theta_min 1.57
_exptl_absorpt_coefficient_mu 2.261
_exptl_absorpt_correction_T_max 1.000000
_exptl_absorpt_correction_T_min 0.691112
_exptl_absorpt_correction_type SADABS
_exptl_crystal_colour Colorless
_exptl_crystal_density_diffrn 1.995
_exptl_crystal_description Chunky
_exptl_crystal_F_000 1248
_exptl_crystal_size_max 0.28
_exptl_crystal_size_mid 0.18
_exptl_crystal_size_min 0.12
_refine_diff_density_max 1.174
_refine_diff_density_min -0.660
_refine_diff_density_rms 0.126
_refine_ls_extinction_method none
_refine_ls_goodness_of_fit_all 1.053
_refine_ls_goodness_of_fit_obs 1.111
_refine_ls_matrix_type full
_refine_ls_number_parameters 246
_refine_ls_number_reflns 3216
_refine_ls_number_restraints 5
_refine_ls_restrained_S_all 1.052
_refine_ls_restrained_S_obs 1.110
_refine_ls_R_factor_all 0.0582
_refine_ls_R_factor_obs 0.0376
_refine_ls_shift/esd_max -0.001
_refine_ls_shift/esd_mean 0.000
_refine_ls_structure_factor_coef Fsqd
_refine_ls_weighting_details 'w=1/[\s^2^(Fo^2^)+(0.0330P)^2^+2.9456P] where P=(Fo^2^+2Fc^2^)/3'
_refine_ls_weighting_scheme calc
_refine_ls_wR_factor_all 0.0946
_refine_ls_wR_factor_obs 0.0864
_reflns_number_observed 2467
_reflns_number_total 3216
_reflns_observed_criterion >2sigma(I)
_cod_data_source_file b107820h.txt
_cod_data_source_block sad1
_cod_depositor_comments
;
The following automatic conversions were performed:

'_symmetry_cell_setting' value 'Monoclinic' changed to 'monoclinic'
according to
/usr/data/users/saulius/automatic-downloads/retrospective/RSC/lib/dictionaries/cif_core.dic
dictionary named 'cif_core.dic' version 2.4.2 from 2011-04-26.

Automatic conversion script
Id: cif_fix_values 2281 2013-09-26 08:29:07Z andrius 

The following automatic conversions were performed:

'_refine_ls_weighting_scheme' value 'calc
w=1/[\s^2^(Fo^2^)+(0.0330P)^2^+2.9456P] where P=(Fo^2^+2Fc^2^)/3' was
changed to 'calc'. New tag '_refine_ls_weighting_details' was
created. The value of the new tag was set to
'w=1/[\s^2^(Fo^2^)+(0.0330P)^2^+2.9456P] where P=(Fo^2^+2Fc^2^)/3'.

Automatic conversion script
Id: cif_fix_values 3143 2015-03-26 13:38:13Z robertas 
;
_cod_original_sg_symbol_H-M P2(1)/m
_cod_original_formula_sum 'C8 H15 Cd1.50 Cl5 N4 O6 S'
_cod_database_code 7114828

loop_
_symmetry_equiv_pos_as_xyz
'x, y, z'
'-x, y+1/2, -z'
'-x, -y, -z'
'x, -y-1/2, z'

loop_
_atom_site_aniso_label
_atom_site_aniso_U_11
_atom_site_aniso_U_22
_atom_site_aniso_U_33
_atom_site_aniso_U_23
_atom_site_aniso_U_13
_atom_site_aniso_U_12
Cd1 0.0250(4) 0.0229(4) 0.0183(3) 0.000 -0.0008(3) 0.000
Cd2 0.0275(4) 0.0323(4) 0.0204(4) 0.000 0.0014(3) 0.000
Cd3 0.0310(4) 0.0359(5) 0.0248(4) 0.000 0.0008(3) 0.000
S1 0.0197(8) 0.0222(9) 0.0201(8) 0.0012(7) -0.0039(6) -0.0001(7)
O1 0.036(4) 0.024(4) 0.025(3) 0.000 0.003(3) 0.000
O2 0.046(3) 0.023(3) 0.021(2) 0.006(2) -0.007(2) -0.002(2)
O3 0.024(3) 0.060(4) 0.044(3) 0.014(3) 0.002(2) 0.015(2)
O4 0.030(3) 0.047(3) 0.023(2) 0.001(2) -0.001(2) -0.019(2)
O5 0.063(3) 0.028(3) 0.018(2) -0.002(2) -0.005(2) -0.002(2)
Cl1 0.044(2) 0.073(2) 0.0193(12) 0.000 0.0017(11) 0.000
Cl2 0.030(2) 0.106(3) 0.0325(14) 0.000 -0.0058(12) 0.000
Cl3 0.0291(13) 0.0299(14) 0.0340(13) 0.000 -0.0105(10) 0.000
Cl4 0.0354(14) 0.0380(15) 0.0247(12) 0.000 0.0049(10) 0.000
Cl5 0.0315(14) 0.0302(14) 0.0267(12) 0.000 -0.0054(10) 0.000
Cl6 0.0278(15) 0.068(2) 0.054(2) 0.000 0.0015(13) 0.000
Cl7 0.0317(14) 0.037(2) 0.0433(14) 0.000 0.0045(11) 0.000
Cl8 0.0369(15) 0.066(2) 0.0223(12) 0.000 0.0018(11) 0.000
Cl9 0.0328(10) 0.0378(11) 0.0542(11) -0.0077(9) 0.0023(9) 0.0001(8)
C1 0.035(4) 0.044(5) 0.027(4) -0.006(3) 0.005(3) 0.000(4)
N1 0.030(3) 0.045(4) 0.034(3) -0.010(3) 0.015(3) -0.002(3)
C2 0.028(4) 0.057(5) 0.036(4) -0.010(4) 0.000(3) -0.001(4)
C3 0.034(4) 0.027(4) 0.024(4) -0.002(3) -0.001(3) 0.003(3)
N2 0.029(3) 0.032(3) 0.023(3) 0.000(2) -0.013(2) 0.003(3)
C4 0.027(4) 0.040(4) 0.030(4) 0.000(3) 0.000(3) 0.006(3)
O100 0.035(5) 0.043(5) 0.049(5) 0.000 0.009(4) 0.000
O200 0.048(6) 0.162(11) 0.040(5) 0.000 -0.003(5) 0.000

loop_
_atom_site_label
_atom_site_type_symbol
_atom_site_fract_x
_atom_site_fract_y
_atom_site_fract_z
_atom_site_U_iso_or_equiv
_atom_site_thermal_displace_type
_atom_site_occupancy
_atom_site_calc_flag
_atom_site_refinement_flags
Cd1 Cd 0.75790(5) 0.2500 0.66038(5) 0.0222(2) Uani 1 d S
Cd2 Cd 1.19390(5) 0.2500 0.23874(5) 0.0268(2) Uani 1 d S
Cd3 Cd 0.75897(5) 0.2500 0.26691(5) 0.0307(2) Uani 1 d S
S1 S 0.75906(12) 0.00049(12) 0.76778(11) 0.0210(4) Uani 1 d .
O1 O 0.6932(5) 0.2500 0.8199(4) 0.0282(15) Uani 1 d SD
O2 O 0.7526(3) 0.0711(3) 0.6794(3) 0.0305(11) Uani 1 d .
O3 O 0.8578(3) -0.0614(4) 0.7669(3) 0.0425(13) Uani 1 d .
O4 O 0.6681(3) -0.0706(4) 0.7572(3) 0.0335(12) Uani 1 d .
O5 O 0.7568(4) 0.0555(3) 0.8663(3) 0.0368(12) Uani 1 d .
Cl1 Cl 0.8160(2) 0.2500 0.4746(2) 0.0453(7) Uani 1 d S
Cl2 Cl 0.9529(2) 0.2500 0.7438(2) 0.0566(9) Uani 1 d S
Cl3 Cl 0.5587(2) 0.2500 0.5853(2) 0.0317(6) Uani 1 d S
Cl4 Cl 1.2401(2) 0.2500 0.0591(2) 0.0326(6) Uani 1 d S
Cl5 Cl 1.2625(2) 0.2500 0.4211(2) 0.0299(6) Uani 1 d S
Cl6 Cl 0.9931(2) 0.2500 0.2628(2) 0.0503(7) Uani 1 d S
Cl7 Cl 0.5581(2) 0.2500 0.2661(2) 0.0374(6) Uani 1 d S
Cl8 Cl 0.7706(2) 0.2500 0.0675(2) 0.0418(7) Uani 1 d S
Cl9 Cl 0.78660(14) 0.05195(14) 0.26809(14) 0.0416(5) Uani 1 d .
C1 C 0.4709(5) -0.0018(6) 0.8905(5) 0.035(2) Uani 1 d .
H3 H 0.4350(5) -0.0354(6) 0.8310(5) 0.042 Uiso 1 calc R
H4 H 0.5033(5) 0.0603(6) 0.8669(5) 0.042 Uiso 1 calc R
N1 N 0.5554(4) -0.0701(5) 0.9378(4) 0.0353(14) Uani 1 d .
H1 H 0.6042(4) -0.0815(5) 0.8921(4) 0.042 Uiso 1 calc R
H2 H 0.5263(4) -0.1305(5) 0.9529(4) 0.042 Uiso 1 calc R
C2 C 0.6096(5) -0.0251(6) 1.0340(5) 0.040(2) Uani 1 d .
H5 H 0.6484(5) 0.0358(6) 1.0169(5) 0.048 Uiso 1 calc R
H6 H 0.6604(5) -0.0738(6) 1.0654(5) 0.048 Uiso 1 calc R
C3 C 0.4654(5) -0.0083(5) 0.6034(4) 0.028(2) Uani 1 d .
H9 H 0.4998(5) 0.0494(5) 0.6390(4) 0.034 Uiso 1 calc R
H10 H 0.4241(5) -0.0443(5) 0.6519(4) 0.034 Uiso 1 calc R
N2 N 0.5482(4) -0.0781(4) 0.5666(4) 0.0288(13) Uani 1 d .
H7 H 0.5939(4) -0.0961(4) 0.6203(4) 0.035 Uiso 1 calc R
H8 H 0.5165(4) -0.1353(4) 0.5409(4) 0.035 Uiso 1 calc R
C4 C 0.6082(5) -0.0297(5) 0.4863(5) 0.032(2) Uani 1 d .
H11 H 0.6579(5) -0.0788(5) 0.4614(5) 0.039 Uiso 1 calc R
H12 H 0.6492(5) 0.0272(5) 0.5163(5) 0.039 Uiso 1 calc R
O100 O 0.5285(6) 0.2500 0.9851(6) 0.042(2) Uani 1 d SD
O200 O 0.4341(7) 0.2500 0.7915(6) 0.084(3) Uani 1 d SD
C5 C 0.9935(6) 0.1106(5) -0.0032(5) 0.037(2) Uiso 1 d .
C6 C 0.9304(6) -0.0524(7) 0.0657(6) 0.053(2) Uiso 1 d .
C7 C 1.0568(7) 0.0927(7) 0.5275(6) 0.062(2) Uiso 1 d .
C8 C 1.0099(6) -0.0377(6) 0.3979(5) 0.042(2) Uiso 1 d .
N3 N 0.9592(8) 0.0573(8) 0.0827(7) 0.040(3) Uiso 0.60 d P
N3A N 0.9011(10) 0.0364(10) 0.0379(9) 0.024(3) Uiso 0.40 d P
N4 N 1.0141(8) 0.0531(9) 0.4061(8) 0.051(3) Uiso 0.60 d P
N4A N 1.1033(11) 0.0332(11) 0.4638(10) 0.034(3) Uiso 0.40 d P
O300 O 0.2177(11) 0.2004(11) 0.7430(10) 0.109(7) Uiso 0.51(2) d P
H13 H 0.7036(62) 0.1830(25) 0.8478(54) 0.076(28) Uiso 1 d D
H14 H 0.6044(14) 0.2500 0.9999(80) 0.070(39) Uiso 1 d SD
H15 H 0.5049(103) 0.2500 0.9132(26) 0.110(55) Uiso 1 d SD
H16 H 0.3605(19) 0.2500 0.7673(59) 0.029(25) Uiso 1 d SD
H17 H 0.4838(125) 0.2500 0.7392(113) 0.232(114) Uiso 1 d SD

loop_
_atom_type_symbol
_atom_type_description
_atom_type_scat_dispersion_real
_atom_type_scat_dispersion_imag
_atom_type_scat_source
C C 0.0033 0.0016 'International Tables Vol C Tables 4.2.6.8 and 6.1.1.4'
H H 0.0000 0.0000 'International Tables Vol C Tables 4.2.6.8 and 6.1.1.4'
N N 0.0061 0.0033 'International Tables Vol C Tables 4.2.6.8 and 6.1.1.4'
O O 0.0106 0.0060 'International Tables Vol C Tables 4.2.6.8 and 6.1.1.4'
S S 0.1246 0.1234 'International Tables Vol C Tables 4.2.6.8 and 6.1.1.4'
Cl Cl 0.1484 0.1585 'International Tables Vol C Tables 4.2.6.8 and 6.1.1.4'
Cd Cd -0.8075 1.2024 'International Tables Vol C Tables 4.2.6.8 and 6.1.1.4'

loop_
_geom_angle_atom_site_label_1
_geom_angle_atom_site_label_2
_geom_angle_atom_site_label_3
_geom_angle
_geom_angle_site_symmetry_1
_geom_angle_site_symmetry_3
O1 Cd1 O2 83.68(10) . 4_565
O1 Cd1 O2 83.68(10) . .
O2 Cd1 O2 167.3(2) 4_565 .
O1 Cd1 Cl1 175.6(2) . .
O2 Cd1 Cl1 96.36(10) 4_565 .
O2 Cd1 Cl1 96.36(10) . .
O1 Cd1 Cl2 90.8(2) . .
O2 Cd1 Cl2 89.41(10) 4_565 .
O2 Cd1 Cl2 89.40(10) . .
Cl1 Cd1 Cl2 93.60(8) . .
O1 Cd1 Cl3 86.5(2) . .
O2 Cd1 Cl3 90.29(10) 4_565 .
O2 Cd1 Cl3 90.29(10) . .
Cl1 Cd1 Cl3 89.12(8) . .
Cl2 Cd1 Cl3 177.27(8) . .
Cl4 Cd2 Cl5 145.84(8) . .
Cl4 Cd2 O3 92.97(10) . 2_756
Cl5 Cd2 O3 95.55(10) . 2_756
Cl4 Cd2 O3 92.97(10) . 3_756
Cl5 Cd2 O3 95.55(10) . 3_756
O3 Cd2 O3 150.6(2) 2_756 3_756
Cl4 Cd2 Cl6 115.24(8) . .
Cl5 Cd2 Cl6 98.92(8) . .
O3 Cd2 Cl6 75.71(10) 2_756 .
O3 Cd2 Cl6 75.71(10) 3_756 .
Cl7 Cd3 Cl8 97.53(8) . .
Cl7 Cd3 Cl9 97.61(4) . .
Cl8 Cd3 Cl9 89.30(4) . .
Cl7 Cd3 Cl9 97.61(4) . 4_565
Cl8 Cd3 Cl9 89.30(4) . 4_565
Cl9 Cd3 Cl9 164.77(8) . 4_565
Cl7 Cd3 Cl1 100.80(8) . .
Cl8 Cd3 Cl1 161.67(9) . .
Cl9 Cd3 Cl1 88.28(4) . .
Cl9 Cd3 Cl1 88.28(4) 4_565 .
Cl7 Cd3 Cl6 178.72(8) . .
Cl8 Cd3 Cl6 81.19(8) . .
Cl9 Cd3 Cl6 82.40(4) . .
Cl9 Cd3 Cl6 82.40(4) 4_565 .
Cl1 Cd3 Cl6 80.48(8) . .
O2 S1 O5 111.6(3) . .
O2 S1 O4 109.3(2) . .
O5 S1 O4 108.7(3) . .
O2 S1 O3 109.3(3) . .
O5 S1 O3 110.4(3) . .
O4 S1 O3 107.4(3) . .
Cd1 O1 H13 107.3(47) . .
S1 O2 Cd1 134.9(2) . .
S1 O3 Cd2 108.5(2) . 3_756
Cd1 Cl1 Cd3 148.48(11) . .
Cd2 Cl6 Cd3 174.04(11) . .
N1 C1 C2 111.5(5) . 3_657
N1 C1 H3 109.3(3) . .
C2 C1 H3 109.3(4) 3_657 .
N1 C1 H4 109.3(4) . .
C2 C1 H4 109.3(4) 3_657 .
H3 C1 H4 108.0 . .
C1 N1 C2 111.9(5) . .
C1 N1 H1 109.2(3) . .
C2 N1 H1 109.2(3) . .
C1 N1 H2 109.2(4) . .
C2 N1 H2 109.2(4) . .
H1 N1 H2 107.9 . .
N1 C2 C1 110.6(5) . 3_657
N1 C2 H5 109.5(4) . .
C1 C2 H5 109.5(4) 3_657 .
N1 C2 H6 109.5(4) . .
C1 C2 H6 109.5(4) 3_657 .
H5 C2 H6 108.1 . .
N2 C3 C4 110.7(5) . 3_656
N2 C3 H9 109.5(3) . .
C4 C3 H9 109.5(4) 3_656 .
N2 C3 H10 109.5(3) . .
C4 C3 H10 109.5(3) 3_656 .
H9 C3 H10 108.1 . .
C4 N2 C3 111.9(5) . .
C4 N2 H7 109.2(3) . .
C3 N2 H7 109.2(3) . .
C4 N2 H8 109.2(3) . .
C3 N2 H8 109.2(3) . .
H7 N2 H8 107.9 . .
N2 C4 C3 111.7(5) . 3_656
N2 C4 H11 109.3(3) . .
C3 C4 H11 109.3(3) 3_656 .
N2 C4 H12 109.3(3) . .
C3 C4 H12 109.3(4) 3_656 .
H11 C4 H12 107.9 . .
H14 O100 H15 114.9(100) . .
H16 O200 H17 115.9(100) . .
N3 C5 C6 115.0(7) . 3_755
N3 C5 N3A 34.9(5) . .
C6 C5 N3A 111.9(7) 3_755 .
N3A C6 N3 38.7(6) . .
N3A C6 C5 119.5(9) . 3_755
N3 C6 C5 114.1(7) . 3_755
N4A C7 C8 114.9(9) . 3_756
N4A C7 N4 50.0(7) . .
C8 C7 N4 107.4(7) 3_756 .
N4 C8 C7 116.0(9) . 3_756
N4 C8 N4A 51.6(7) . .
C7 C8 N4A 109.7(7) 3_756 .
N3A N3 C5 85.7(11) . .
N3A N3 C6 57.3(10) . .
C5 N3 C6 116.3(8) . .
N3 N3A C6 84.0(12) . .
N3 N3A C5 59.5(10) . .
C6 N3A C5 116.2(10) . .
C8 N4 N4A 83.3(10) . .
C8 N4 C7 113.2(9) . .
N4A N4 C7 49.2(7) . .
C7 N4A N4 80.8(10) . .
C7 N4A C8 108.8(10) . .
N4 N4A C8 45.0(7) . .

loop_
_geom_bond_atom_site_label_1
_geom_bond_atom_site_label_2
_geom_bond_distance
_geom_bond_site_symmetry_2
Cd1 O1 2.288(6) .
Cd1 O2 2.357(4) 4_565
Cd1 O2 2.357(4) .
Cd1 Cl1 2.579(2) .
Cd1 Cl2 2.601(3) .
Cd1 Cl3 2.616(2) .
Cd2 Cl4 2.452(2) .
Cd2 Cl5 2.458(2) .
Cd2 O3 2.552(5) 2_756
Cd2 O3 2.552(5) 3_756
Cd2 Cl6 2.569(3) .
Cd3 Cl7 2.525(3) .
Cd3 Cl8 2.609(2) .
Cd3 Cl9 2.616(2) .
Cd3 Cl9 2.616(2) 4_565
Cd3 Cl1 2.739(2) .
Cd3 Cl6 2.950(3) .
S1 O2 1.472(4) .
S1 O5 1.472(4) .
S1 O4 1.472(4) .
S1 O3 1.483(5) .
O1 H13 0.955(10) .
O3 Cd2 2.552(5) 3_756
C1 N1 1.484(8) .
C1 C2 1.507(8) 3_657
C1 H3 0.97 .
C1 H4 0.97 .
N1 C2 1.497(8) .
N1 H1 0.90 .
N1 H2 0.90 .
C2 C1 1.507(8) 3_657
C2 H5 0.97 .
C2 H6 0.97 .
C3 N2 1.493(8) .
C3 C4 1.515(8) 3_656
C3 H9 0.97 .
C3 H10 0.97 .
N2 C4 1.479(8) .
N2 H7 0.90 .
N2 H8 0.90 .
C4 C3 1.515(8) 3_656
C4 H11 0.97 .
C4 H12 0.97 .
O100 H14 0.959(10) .
O100 H15 0.959(10) .
O200 H16 0.954(10) .
O200 H17 0.959(10) .
C5 N3 1.415(11) .
C5 C6 1.510(10) 3_755
C5 N3A 1.637(14) .
C6 N3A 1.263(14) .
C6 N3 1.493(13) .
C6 C5 1.510(10) 3_755
C7 N4A 1.309(15) .
C7 C8 1.515(11) 3_756
C7 N4 1.707(13) .
C8 N4 1.194(12) .
C8 C7 1.515(11) 3_756
C8 N4A 1.677(15) .
N3 N3A 0.939(13) .
N4 N4A 1.32(2) .
O300 O300 1.30(3) 4_565
